data_7026495
loop_
_publ_author_name
'Pellei, Maura'
'Papini, Grazia'
'Lobbia, Giancarlo Gioia'
'Ricci, Simone'
'Yousufuddin, Muhammed'
'Dias, H. V. Rasika'
'Santini, Carlo'

_publ_section_title
;
 Scorpionates bearing nitro substituents: mono-, bis- and
 tris-(3-nitro-pyrazol-1-yl)borate ligands and their copper(I) complexes.
;
_journal_issue 38
_journal_name_full 'Dalton transactions (Cambridge, England : 2003)'
_journal_page_first 8937
_journal_page_last 8944
_journal_paper_doi 10.1039/c0dt00474j
_journal_volume 39
_journal_year 2010
_chemical_formula_sum 'C36 H28 B4 N36 Na4 O24'
_chemical_formula_weight 1484.16
_chemical_name_common C9H7BN9NaO6
_chemical_name_systematic
;
?
;
_space_group_IT_number 161
_symmetry_cell_setting trigonal
_symmetry_space_group_name_Hall 'R 3 -2"c'
_symmetry_space_group_name_H-M 'R 3 c :H'
_atom_sites_solution_hydrogens geom
_atom_sites_solution_primary direct
_atom_sites_solution_secondary difmap
_audit_creation_method SHELXL-97
_cell_angle_alpha 90.00
_cell_angle_beta 90.00
_cell_angle_gamma 120.00
_cell_formula_units_Z 6
_cell_length_a 20.3085(9)
_cell_length_b 20.3085(9)
_cell_length_c 26.3678(15)
_cell_measurement_reflns_used 9954
_cell_measurement_temperature 100(2)
_cell_measurement_theta_max 28.13
_cell_measurement_theta_min 2.78
_cell_volume 9418.0(8)
_computing_cell_refinement 'Bruker SAINT'
_computing_data_collection 'Bruker APEX2'
_computing_data_reduction 'Bruker SAINT'
_computing_molecular_graphics 'Bruker SHELXTL'
_computing_publication_material 'Bruker SHELXTL'
_computing_structure_refinement 'SHELXL-97 (Sheldrick, 2008)'
_computing_structure_solution 'SHELXS-97 (Sheldrick, 2008)'
_diffrn_ambient_temperature 100(2)
_diffrn_measured_fraction_theta_full 1.000
_diffrn_measured_fraction_theta_max 1.000
_diffrn_measurement_device_type 'Bruker APEX-II CCD'
_diffrn_measurement_method '\f and \w scans'
_diffrn_radiation_monochromator graphite
_diffrn_radiation_source 'fine-focus sealed tube'
_diffrn_radiation_type MoK\a
_diffrn_radiation_wavelength 0.71073
_diffrn_reflns_av_R_equivalents 0.0295
_diffrn_reflns_av_sigmaI/netI 0.0201
_diffrn_reflns_limit_h_max 26
_diffrn_reflns_limit_h_min -26
_diffrn_reflns_limit_k_max 27
_diffrn_reflns_limit_k_min -27
_diffrn_reflns_limit_l_max 35
_diffrn_reflns_limit_l_min -35
_diffrn_reflns_number 29892
_diffrn_reflns_theta_full 28.29
_diffrn_reflns_theta_max 28.29
_diffrn_reflns_theta_min 1.93
_exptl_absorpt_coefficient_mu 0.153
_exptl_absorpt_correction_T_max 0.9818
_exptl_absorpt_correction_T_min 0.9598
_exptl_absorpt_correction_type multi-scan
_exptl_absorpt_process_details sadabs
_exptl_crystal_colour yellow
_exptl_crystal_density_diffrn 1.570
_exptl_crystal_density_method 'not measured'
_exptl_crystal_description blocks
_exptl_crystal_F_000 4512
_exptl_crystal_size_max 0.27
_exptl_crystal_size_mid 0.21
_exptl_crystal_size_min 0.12
_refine_diff_density_max 0.340
_refine_diff_density_min -0.193
_refine_diff_density_rms 0.065
_refine_ls_abs_structure_details 'Flack H D (1983), Acta Cryst. A39, 876-881'
_refine_ls_abs_structure_Flack 0.0(3)
_refine_ls_extinction_method none
_refine_ls_goodness_of_fit_ref 1.066
_refine_ls_hydrogen_treatment mixed
_refine_ls_matrix_type full
_refine_ls_number_parameters 319
_refine_ls_number_reflns 5213
_refine_ls_number_restraints 1
_refine_ls_restrained_S_all 1.066
_refine_ls_R_factor_all 0.0438
_refine_ls_R_factor_gt 0.0410
_refine_ls_shift/su_max 0.001
_refine_ls_shift/su_mean 0.000
_refine_ls_structure_factor_coef Fsqd
_refine_ls_weighting_details 'calc w=1/[\s^2^(Fo^2^)+(0.0603P)^2^+5.2398P] where P=(Fo^2^+2Fc^2^)/3'
_refine_ls_weighting_scheme calc
_refine_ls_wR_factor_gt 0.0987
_refine_ls_wR_factor_ref 0.1014
_reflns_number_gt 4894
_reflns_number_total 5213
_reflns_threshold_expression >2sigma(I)
_cod_data_source_file c0dt00474j.txt
_cod_data_source_block dias677s
_cod_depositor_comments
;
The following automatic conversions were performed:

'_symmetry_cell_setting' value 'Trigonal' changed to 'trigonal'
according to /home/saulius/struct/CIF-dictionaries/cif_core.dic
dictionary named 'cif_core.dic' version 2.4.2 from 2011-04-26.

Automatic conversion script
Id: cif_fix_values 1891 2012-01-12 08:04:46Z andrius 

2024-04-03
Z value and formula fixed to values more according to usual
chemical conventions.                 miguel
;
_cod_original_formula_sum 'C9 H7 B N9 Na O6'
_cod_original_formula_weight 371.04
_cod_original_formula_units_Z 24
_cod_original_sg_symbol_H-M R3c
_cod_database_code 7026495

loop_
_symmetry_equiv_pos_as_xyz
'x, y, z'
'-y, x-y, z'
'-x+y, -x, z'
'-y, -x, z+1/2'
'-x+y, y, z+1/2'
'x, x-y, z+1/2'
'x+2/3, y+1/3, z+1/3'
'-y+2/3, x-y+1/3, z+1/3'
'-x+y+2/3, -x+1/3, z+1/3'
'-y+2/3, -x+1/3, z+5/6'
'-x+y+2/3, y+1/3, z+5/6'
'x+2/3, x-y+1/3, z+5/6'
'x+1/3, y+2/3, z+2/3'
'-y+1/3, x-y+2/3, z+2/3'
'-x+y+1/3, -x+2/3, z+2/3'
'-y+1/3, -x+2/3, z+7/6'
'-x+y+1/3, y+2/3, z+7/6'
'x+1/3, x-y+2/3, z+7/6'

loop_
_atom_site_label
_atom_site_type_symbol
_atom_site_fract_x
_atom_site_fract_y
_atom_site_fract_z
_atom_site_U_iso_or_equiv
_atom_site_adp_type
_atom_site_occupancy
_atom_site_symmetry_multiplicity
_atom_site_calc_flag
_atom_site_refinement_flags
Na1 Na 0.0000 1.0000 1.06547(5) 0.0278(2) Uani 1 3 d S
Na2 Na -0.12843(4) 0.80563(4) 0.87825(3) 0.03297(17) Uani 1 1 d .
O1 O -0.07876(10) 0.89904(9) 1.12764(5) 0.0393(3) Uani 1 1 d .
O2 O -0.10491(13) 0.78998(10) 1.15774(7) 0.0570(5) Uani 1 1 d .
O3 O 0.37432(9) 1.11727(10) 0.99223(7) 0.0487(4) Uani 1 1 d .
O4 O 0.31315(9) 1.12609(9) 0.92773(6) 0.0449(4) Uani 1 1 d .
O5 O -0.09655(8) 0.74321(9) 0.80957(6) 0.0383(3) Uani 1 1 d .
O6 O -0.01499(9) 0.71413(9) 0.77939(6) 0.0402(3) Uani 1 1 d .
O7 O -0.25045(9) 0.75074(9) 0.83287(7) 0.0482(4) Uani 1 1 d .
O8 O -0.31867(10) 0.77170(13) 0.77877(7) 0.0613(5) Uani 1 1 d .
N1 N -0.00017(9) 0.84493(9) 1.00658(6) 0.0251(3) Uani 1 1 d .
N2 N -0.02129(8) 0.87581(9) 1.04380(6) 0.0261(3) Uani 1 1 d .
N3 N -0.08147(11) 0.83765(10) 1.12422(6) 0.0362(4) Uani 1 1 d .
N4 N 0.13148(8) 0.94625(8) 0.98543(5) 0.0253(3) Uani 1 1 d .
N5 N 0.18445(9) 1.00580(9) 0.95846(6) 0.0282(3) Uani 1 1 d .
N6 N 0.31607(10) 1.09625(10) 0.96777(7) 0.0368(4) Uani 1 1 d .
N7 N 0.05301(8) 0.84983(9) 0.91935(5) 0.0256(3) Uani 1 1 d .
N8 N -0.00432(8) 0.82009(9) 0.88549(6) 0.0261(3) Uani 1 1 d .
N9 N -0.03561(10) 0.74385(9) 0.81129(6) 0.0320(3) Uani 1 1 d .
N10 N -0.08212(9) 0.95447(10) 0.79263(6) 0.0303(3) Uani 1 1 d .
N11 N -0.13095(9) 0.88798(10) 0.81443(6) 0.0317(3) Uani 1 1 d .
N12 N -0.25828(11) 0.78967(11) 0.80044(7) 0.0436(4) Uani 1 1 d .
B1 B 0.05007(11) 0.89856(11) 0.96351(7) 0.0248(4) Uani 1 1 d .
B2 B 0.0000 1.0000 0.81390(13) 0.0276(6) Uani 1 3 d S
C1 C -0.05415(11) 0.82097(11) 1.07790(7) 0.0300(4) Uani 1 1 d .
C2 C -0.05580(12) 0.75372(11) 1.06442(8) 0.0356(4) Uani 1 1 d .
H2 H -0.0764 0.7072 1.0826 0.043 Uiso 1 1 calc R
C3 C -0.01969(11) 0.77218(11) 1.01781(8) 0.0319(4) Uani 1 1 d .
H3 H -0.0102 0.7395 0.9972 0.038 Uiso 1 1 calc R
C4 C 0.24686(11) 1.03215(11) 0.98669(8) 0.0309(4) Uani 1 1 d .
C5 C 0.23674(12) 0.99261(11) 1.03148(7) 0.0332(4) Uani 1 1 d .
H5 H 0.2728 1.0015 1.0573 0.040 Uiso 1 1 calc R
C6 C 0.16110(11) 0.93709(11) 1.02918(7) 0.0291(4) Uani 1 1 d .
H6 H 0.1343 0.8990 1.0540 0.035 Uiso 1 1 calc R
C7 C 0.01459(11) 0.78208(11) 0.85351(7) 0.0288(4) Uani 1 1 d .
C8 C 0.08327(12) 0.78528(12) 0.86491(7) 0.0356(4) Uani 1 1 d .
H8 H 0.1079 0.7625 0.8476 0.043 Uiso 1 1 calc R
C9 C 0.10602(11) 0.83005(12) 0.90776(7) 0.0337(4) Uani 1 1 d .
H9 H 0.1515 0.8447 0.9262 0.040 Uiso 1 1 calc R
C10 C -0.19332(12) 0.86194(13) 0.78657(8) 0.0372(4) Uani 1 1 d .
C11 C -0.18736(14) 0.90957(15) 0.74669(8) 0.0446(5) Uani 1 1 d .
H11 H -0.2245 0.9027 0.7221 0.054 Uiso 1 1 calc R
C12 C -0.11422(13) 0.96911(14) 0.75185(8) 0.0396(4) Uani 1 1 d .
H12 H -0.0902 1.0128 0.7307 0.048 Uiso 1 1 calc R
H2A H 0.0000 1.0000 0.8513(15) 0.029(10) Uiso 1 3 d S
H1A H 0.0260(13) 0.9320(13) 0.9494(8) 0.028(5) Uiso 1 1 d .

loop_
_atom_site_aniso_label
_atom_site_aniso_U_11
_atom_site_aniso_U_22
_atom_site_aniso_U_33
_atom_site_aniso_U_23
_atom_site_aniso_U_13
_atom_site_aniso_U_12
Na1 0.0278(4) 0.0278(4) 0.0278(6) 0.000 0.000 0.01389(18)
Na2 0.0314(4) 0.0349(4) 0.0330(4) -0.0029(3) 0.0026(3) 0.0168(3)
O1 0.0521(9) 0.0356(7) 0.0311(7) 0.0026(6) 0.0118(6) 0.0226(7)
O2 0.0861(14) 0.0430(9) 0.0412(8) 0.0169(7) 0.0308(9) 0.0318(9)
O3 0.0319(8) 0.0494(9) 0.0455(9) -0.0055(7) -0.0049(6) 0.0058(7)
O4 0.0366(8) 0.0390(8) 0.0484(9) 0.0126(7) 0.0062(7) 0.0110(6)
O5 0.0350(7) 0.0420(8) 0.0383(7) -0.0130(6) -0.0054(6) 0.0195(6)
O6 0.0465(8) 0.0430(8) 0.0332(7) -0.0108(6) 0.0013(6) 0.0240(7)
O7 0.0376(8) 0.0410(8) 0.0531(10) -0.0052(8) -0.0016(7) 0.0100(7)
O8 0.0356(9) 0.0745(13) 0.0493(10) -0.0098(9) -0.0122(8) 0.0091(9)
N1 0.0282(7) 0.0261(7) 0.0231(7) -0.0005(5) 0.0006(5) 0.0151(6)
N2 0.0279(7) 0.0288(7) 0.0224(6) 0.0000(6) 0.0021(5) 0.0148(6)
N3 0.0425(9) 0.0327(8) 0.0303(8) 0.0041(6) 0.0081(7) 0.0165(7)
N4 0.0283(7) 0.0232(7) 0.0240(7) 0.0015(5) 0.0022(5) 0.0126(6)
N5 0.0290(8) 0.0261(7) 0.0278(7) 0.0033(6) 0.0045(6) 0.0125(6)
N6 0.0320(8) 0.0330(8) 0.0373(9) -0.0001(7) 0.0020(7) 0.0102(7)
N7 0.0286(7) 0.0290(7) 0.0208(7) -0.0008(5) -0.0002(5) 0.0155(6)
N8 0.0260(7) 0.0267(7) 0.0239(7) -0.0008(5) 0.0002(5) 0.0119(6)
N9 0.0349(9) 0.0303(8) 0.0277(8) -0.0051(6) 0.0002(6) 0.0140(7)
N10 0.0329(8) 0.0350(8) 0.0240(7) -0.0016(6) -0.0009(6) 0.0177(7)
N11 0.0305(8) 0.0340(8) 0.0280(7) -0.0053(6) 0.0004(6) 0.0143(7)
N12 0.0379(10) 0.0477(11) 0.0339(9) -0.0101(8) -0.0038(7) 0.0128(8)
B1 0.0280(9) 0.0279(9) 0.0202(8) -0.0011(7) 0.0007(7) 0.0153(8)
B2 0.0307(10) 0.0307(10) 0.0216(15) 0.000 0.000 0.0153(5)
C1 0.0326(9) 0.0284(9) 0.0277(9) 0.0026(7) 0.0036(7) 0.0141(7)
C2 0.0411(11) 0.0278(9) 0.0348(10) 0.0059(7) 0.0084(8) 0.0150(8)
C3 0.0348(9) 0.0251(8) 0.0334(9) 0.0007(7) 0.0030(7) 0.0132(8)
C4 0.0293(9) 0.0262(8) 0.0338(9) -0.0004(7) 0.0023(7) 0.0113(7)
C5 0.0333(10) 0.0322(9) 0.0311(10) -0.0042(7) -0.0048(7) 0.0140(8)
C6 0.0331(9) 0.0283(8) 0.0251(8) -0.0002(7) -0.0029(7) 0.0145(7)
C7 0.0324(9) 0.0306(8) 0.0238(8) -0.0022(7) 0.0006(7) 0.0159(7)
C8 0.0390(10) 0.0470(11) 0.0292(9) -0.0059(8) -0.0006(8) 0.0278(9)
C9 0.0336(9) 0.0457(11) 0.0301(9) -0.0041(8) -0.0010(7) 0.0262(9)
C10 0.0353(10) 0.0434(11) 0.0310(9) -0.0095(8) -0.0032(7) 0.0182(9)
C11 0.0454(12) 0.0573(14) 0.0289(9) -0.0065(9) -0.0106(9) 0.0241(11)
C12 0.0452(12) 0.0512(12) 0.0245(9) -0.0014(8) -0.0055(8) 0.0256(10)

loop_
_atom_type_symbol
_atom_type_description
_atom_type_scat_dispersion_real
_atom_type_scat_dispersion_imag
_atom_type_scat_source
C C 0.0033 0.0016 'International Tables Vol C Tables 4.2.6.8 and 6.1.1.4'
H H 0.0000 0.0000 'International Tables Vol C Tables 4.2.6.8 and 6.1.1.4'
B B 0.0013 0.0007 'International Tables Vol C Tables 4.2.6.8 and 6.1.1.4'
N N 0.0061 0.0033 'International Tables Vol C Tables 4.2.6.8 and 6.1.1.4'
O O 0.0106 0.0060 'International Tables Vol C Tables 4.2.6.8 and 6.1.1.4'
Na Na 0.0362 0.0249 'International Tables Vol C Tables 4.2.6.8 and 6.1.1.4'

loop_
_geom_angle_atom_site_label_1
_geom_angle_atom_site_label_2
_geom_angle_atom_site_label_3
_geom_angle
_geom_angle_site_symmetry_1
_geom_angle_site_symmetry_3
N2 Na1 N2 114.54(4) 2_675 3_465
N2 Na1 N2 114.54(4) 2_675 .
N2 Na1 N2 114.54(4) 3_465 .
N2 Na1 O1 146.79(7) 2_675 .
N2 Na1 O1 92.66(6) 3_465 .
N2 Na1 O1 65.62(5) . .
N2 Na1 O1 65.62(5) 2_675 2_675
N2 Na1 O1 146.79(7) 3_465 2_675
N2 Na1 O1 92.66(5) . 2_675
O1 Na1 O1 81.18(6) . 2_675
N2 Na1 O1 92.66(6) 2_675 3_465
N2 Na1 O1 65.62(5) 3_465 3_465
N2 Na1 O1 146.79(7) . 3_465
O1 Na1 O1 81.18(6) . 3_465
O1 Na1 O1 81.18(6) 2_675 3_465
N11 Na2 N8 111.08(6) . .
N11 Na2 N5 113.76(6) . 3_465
N8 Na2 N5 112.63(6) . 3_465
N11 Na2 O7 66.78(6) . .
N8 Na2 O7 148.68(6) . .
N5 Na2 O7 95.31(6) 3_465 .
N11 Na2 O4 152.74(7) . 3_465
N8 Na2 O4 92.38(6) . 3_465
N5 Na2 O4 66.28(6) 3_465 3_465
O7 Na2 O4 85.97(6) . 3_465
N11 Na2 O5 86.90(6) . .
N8 Na2 O5 65.94(5) . .
N5 Na2 O5 156.74(6) 3_465 .
O7 Na2 O5 82.78(6) . .
O4 Na2 O5 90.46(6) 3_465 .
N3 O1 Na1 118.34(12) . .
N6 O4 Na2 119.04(12) . 2_675
N9 O5 Na2 119.10(11) . .
N12 O7 Na2 118.18(13) . .
N2 N1 C3 111.14(15) . .
N2 N1 B1 117.26(14) . .
C3 N1 B1 130.97(15) . .
C1 N2 N1 104.33(15) . .
C1 N2 Na1 118.16(12) . .
N1 N2 Na1 136.90(12) . .
O2 N3 O1 123.84(18) . .
O2 N3 C1 117.94(17) . .
O1 N3 C1 118.21(16) . .
N5 N4 C6 111.18(15) . .
N5 N4 B1 119.09(14) . .
C6 N4 B1 129.71(15) . .
C4 N5 N4 103.75(15) . .
C4 N5 Na2 117.90(13) . 2_675
N4 N5 Na2 138.26(12) . 2_675
O3 N6 O4 123.80(18) . .
O3 N6 C4 117.91(17) . .
O4 N6 C4 118.29(17) . .
N8 N7 C9 110.70(14) . .
N8 N7 B1 118.95(14) . .
C9 N7 B1 130.35(15) . .
C7 N8 N7 104.24(14) . .
C7 N8 Na2 118.18(12) . .
N7 N8 Na2 136.78(11) . .
O6 N9 O5 123.97(17) . .
O6 N9 C7 118.06(17) . .
O5 N9 C7 117.97(15) . .
N11 N10 C12 111.33(17) . .
N11 N10 B2 118.58(16) . .
C12 N10 B2 130.00(19) . .
C10 N11 N10 104.03(17) . .
C10 N11 Na2 117.50(14) . .
N10 N11 Na2 137.94(12) . .
O7 N12 O8 124.2(2) . .
O7 N12 C10 118.92(18) . .
O8 N12 C10 116.8(2) . .
N7 B1 N4 108.05(14) . .
N7 B1 N1 108.89(14) . .
N4 B1 N1 106.69(14) . .
N10 B2 N10 107.70(14) . 3_465
N10 B2 N10 107.70(14) . 2_675
N10 B2 N10 107.70(14) 3_465 2_675
N2 C1 C2 113.96(17) . .
N2 C1 N3 117.81(16) . .
C2 C1 N3 128.21(17) . .
C3 C2 C1 102.18(17) . .
N1 C3 C2 108.39(18) . .
N5 C4 C5 114.13(17) . .
N5 C4 N6 118.11(17) . .
C5 C4 N6 127.75(18) . .
C6 C5 C4 102.60(17) . .
N4 C6 C5 108.32(17) . .
N8 C7 C8 114.22(16) . .
N8 C7 N9 118.13(16) . .
C8 C7 N9 127.64(17) . .
C9 C8 C7 101.82(16) . .
N7 C9 C8 109.02(17) . .
N11 C10 C11 114.1(2) . .
N11 C10 N12 118.03(19) . .
C11 C10 N12 127.9(2) . .
C12 C11 C10 102.51(19) . .
N10 C12 C11 108.1(2) . .

loop_
_geom_bond_atom_site_label_1
_geom_bond_atom_site_label_2
_geom_bond_distance
_geom_bond_site_symmetry_2
Na1 N2 2.4050(16) 2_675
Na1 N2 2.4050(16) 3_465
Na1 N2 2.4050(16) .
Na1 O1 2.4840(17) .
Na1 O1 2.4840(17) 2_675
Na1 O1 2.4840(17) 3_465
Na2 N11 2.3910(19) .
Na2 N8 2.3949(17) .
Na2 N5 2.3999(17) 3_465
Na2 O7 2.4601(19) .
Na2 O4 2.4631(18) 3_465
Na2 O5 2.4751(16) .
O1 N3 1.224(2) .
O2 N3 1.218(2) .
O3 N6 1.222(2) .
O4 N6 1.233(2) .
O4 Na2 2.4630(18) 2_675
O5 N9 1.232(2) .
O6 N9 1.225(2) .
O7 N12 1.228(3) .
O8 N12 1.232(3) .
N1 N2 1.345(2) .
N1 C3 1.357(2) .
N1 B1 1.551(2) .
N2 C1 1.323(2) .
N3 C1 1.450(2) .
N4 N5 1.351(2) .
N4 C6 1.356(2) .
N4 B1 1.551(2) .
N5 C4 1.330(3) .
N5 Na2 2.3998(17) 2_675
N6 C4 1.446(2) .
N7 N8 1.347(2) .
N7 C9 1.359(2) .
N7 B1 1.548(2) .
N8 C7 1.323(2) .
N9 C7 1.446(2) .
N10 N11 1.341(2) .
N10 C12 1.365(3) .
N10 B2 1.552(2) .
N11 C10 1.324(3) .
N12 C10 1.446(3) .
B2 N10 1.552(2) 3_465
B2 N10 1.552(2) 2_675
C1 C2 1.395(3) .
C2 C3 1.383(3) .
C4 C5 1.385(3) .
C5 C6 1.379(3) .
C7 C8 1.396(3) .
C8 C9 1.377(3) .
C10 C11 1.392(3) .
C11 C12 1.375(3) .
